data_4512967
loop_
_publ_author_name
'Tang, Yingying'
'Cui, Meiyan'
'Guo, Wenbin'
'Zhang, Suyun'
'Yang, Ming'
'He, Zhangzhen'

_publ_section_title
;
 Syntheses, Structure, and Magnetic Properties of New 3d--4f
 Heterometallic Hydroxysulfates Ln2Cu(SO4)2(OH)4(Ln = Sm, Eu, Tb, or Dy)
 with a Two-Dimensional Triangle Network
;
_journal_issue 6
_journal_name_full 'Crystal Growth &amp; Design'
_journal_page_first 2742
_journal_paper_doi 10.1021/acs.cgd.5b00057
_journal_volume 15
_journal_year 2015
_chemical_formula_sum 'Cu H4 O12 S2 Tb2'
_chemical_formula_weight 641.58
_chemical_name_systematic
; 
 ? 
;
_space_group_IT_number 14
_symmetry_cell_setting monoclinic
_symmetry_space_group_name_Hall '-P 2ybc'
_symmetry_space_group_name_H-M 'P 1 21/c 1'
_atom_sites_solution_hydrogens NONE
_atom_sites_solution_primary direct
_atom_sites_solution_secondary difmap
_audit_creation_method SHELXL-97
_cell_angle_alpha 90.00
_cell_angle_beta 98.533(7)
_cell_angle_gamma 90.00
_cell_formula_units_Z 2
_cell_length_a 6.321(2)
_cell_length_b 6.693(2)
_cell_length_c 10.757(4)
_cell_measurement_reflns_used 1224
_cell_measurement_temperature 293(2)
_cell_measurement_theta_max 27.4895
_cell_measurement_theta_min 3.0437
_cell_volume 450.1(3)
_computing_cell_refinement 'CrystalClear (Rigaku Inc., 2008)'
_computing_data_collection 'CrystalClear (Rigaku Inc., 2008)'
_computing_data_reduction 'CrystalClear (Rigaku Inc., 2008)'
_computing_structure_refinement 'SHELXL-97 (Sheldrick, 1997)'
_computing_structure_solution 'SHELXS-97 (Sheldrick, 1990)'
_diffrn_ambient_temperature 293(2)
_diffrn_measured_fraction_theta_full 0.984
_diffrn_measured_fraction_theta_max 0.984
_diffrn_measurement_device_type CCD
_diffrn_radiation_monochromator graphite
_diffrn_radiation_source 'fine-focus sealed tube'
_diffrn_radiation_type MoK\a
_diffrn_radiation_wavelength 0.71073
_diffrn_reflns_av_R_equivalents 0.0357
_diffrn_reflns_av_sigmaI/netI 0.0293
_diffrn_reflns_limit_h_max 8
_diffrn_reflns_limit_h_min -8
_diffrn_reflns_limit_k_max 8
_diffrn_reflns_limit_k_min -8
_diffrn_reflns_limit_l_max 13
_diffrn_reflns_limit_l_min -13
_diffrn_reflns_number 3946
_diffrn_reflns_theta_full 27.49
_diffrn_reflns_theta_max 27.49
_diffrn_reflns_theta_min 3.26
_exptl_absorpt_coefficient_mu 18.412
_exptl_absorpt_correction_T_max 1.0000
_exptl_absorpt_correction_T_min 0.6558
_exptl_absorpt_correction_type multi-scan
_exptl_crystal_colour Blue
_exptl_crystal_density_diffrn 4.734
_exptl_crystal_density_method 'not measured'
_exptl_crystal_description Prism
_exptl_crystal_F_000 582
_exptl_crystal_size_max 0.2500
_exptl_crystal_size_mid 0.1000
_exptl_crystal_size_min 0.1000
_refine_diff_density_max 2.266
_refine_diff_density_min -1.860
_refine_diff_density_rms 0.305
_refine_ls_extinction_coef 0.0371(11)
_refine_ls_extinction_expression Fc^*^=kFc[1+0.001xFc^2^\l^3^/sin(2\q)]^-1/4^
_refine_ls_extinction_method SHELXL
_refine_ls_goodness_of_fit_ref 1.019
_refine_ls_hydrogen_treatment NONE
_refine_ls_matrix_type full
_refine_ls_number_parameters 80
_refine_ls_number_reflns 1012
_refine_ls_number_restraints 2
_refine_ls_restrained_S_all 1.087
_refine_ls_R_factor_all 0.0243
_refine_ls_R_factor_gt 0.0220
_refine_ls_shift/su_max 0.008
_refine_ls_shift/su_mean 0.001
_refine_ls_structure_factor_coef Fsqd
_refine_ls_weighting_details 'calc w=1/[\s^2^(Fo^2^)+(0.0334P)^2^+0.0000P] where P=(Fo^2^+2Fc^2^)/3'
_refine_ls_weighting_scheme calc
_refine_ls_wR_factor_gt 0.0557
_refine_ls_wR_factor_ref 0.0567
_reflns_number_gt 895
_reflns_number_total 1012
_reflns_threshold_expression >2sigma(I)
_cod_data_source_file cg5b00057_si_004.cif
_cod_data_source_block 1
_cod_depositor_comments
;
The following automatic conversions were performed:

'_symmetry_cell_setting' value 'MONOCLINIC' changed to 'monoclinic'
according to
/usr/data/users/saulius/crontab/automatic-downloads/rss-feeds/ACS/lib/dictionaries/cif_core.dic
dictionary named 'cif_core.dic' version 2.4.2 from 2011-04-26.

'_exptl_absorpt_correction_type' value 'Multi-scan' changed to
'multi-scan' according to
/usr/data/users/saulius/crontab/automatic-downloads/rss-feeds/ACS/lib/dictionaries/cif_core.dic
dictionary named 'cif_core.dic' version 2.4.2 from 2011-04-26.

Automatic conversion script
Id: cif_fix_values 3271 2015-04-21 07:52:19Z andrius 

 Adding full bibliography for 4512904--4512969.cif.
;
_cod_original_sg_symbol_H-M P21/C
_cod_database_code 4512967

loop_
_symmetry_equiv_pos_as_xyz
'x, y, z'
'-x, y+1/2, -z+1/2'
'-x, -y, -z'
'x, -y-1/2, z-1/2'

loop_
_atom_site_label
_atom_site_type_symbol
_atom_site_fract_x
_atom_site_fract_y
_atom_site_fract_z
_atom_site_U_iso_or_equiv
_atom_site_adp_type
_atom_site_occupancy
_atom_site_symmetry_multiplicity
_atom_site_calc_flag
_atom_site_refinement_flags
Tb Tb 0.07906(4) 0.00678(3) 0.81911(2) 0.00529(14) Uani 1 1 d .
Cu Cu 0.0000 0.0000 0.5000 0.0077(2) Uani 1 2 d S
S S -0.35932(18) -0.17126(17) 0.87166(10) 0.0070(3) Uani 1 1 d .
O1 O -0.1015(5) 0.1844(5) 0.3623(3) 0.0087(7) Uani 1 1 d D
H1 H -0.2232 0.2095 0.3860 0.013 Uiso 1 1 d RD
O2 O -0.1218(5) 0.1566(5) 0.6260(3) 0.0086(7) Uani 1 1 d D
H2 H -0.2669 0.1303 0.6241 0.013 Uiso 1 1 d RD
O3 O -0.2529(5) -0.1944(5) 0.7566(3) 0.0092(7) Uani 1 1 d .
O4 O -0.1966(6) -0.0570(6) 0.9591(3) 0.0117(7) Uani 1 1 d .
O5 O -0.5492(6) -0.0479(6) 0.8404(3) 0.0141(8) Uani 1 1 d .
O6 O -0.4021(5) -0.3612(5) 0.9253(3) 0.0161(8) Uani 1 1 d .

loop_
_atom_site_aniso_label
_atom_site_aniso_U_11
_atom_site_aniso_U_22
_atom_site_aniso_U_33
_atom_site_aniso_U_23
_atom_site_aniso_U_13
_atom_site_aniso_U_12
Tb 0.0060(2) 0.00344(19) 0.00668(19) -0.00024(7) 0.00173(13) 0.00003(8)
Cu 0.0139(6) 0.0045(5) 0.0053(4) 0.0000(2) 0.0028(4) 0.0013(3)
S 0.0058(6) 0.0060(6) 0.0096(5) 0.0004(4) 0.0022(4) 0.0001(5)
O1 0.0109(18) 0.0064(16) 0.0098(15) 0.0008(12) 0.0043(14) 0.0021(14)
O2 0.0062(17) 0.0084(17) 0.0113(15) -0.0019(12) 0.0016(13) -0.0004(14)
O3 0.0079(18) 0.0091(17) 0.0108(15) -0.0025(13) 0.0023(13) 0.0005(13)
O4 0.0084(19) 0.0158(18) 0.0110(16) -0.0009(15) 0.0013(15) -0.0004(16)
O5 0.009(2) 0.0163(18) 0.0166(19) 0.0031(15) 0.0004(17) 0.0077(16)
O6 0.020(2) 0.0082(18) 0.0210(18) 0.0049(14) 0.0057(16) -0.0025(15)

loop_
_atom_type_symbol
_atom_type_description
_atom_type_scat_dispersion_real
_atom_type_scat_dispersion_imag
_atom_type_scat_source
O O 0.0106 0.0060 'International Tables Vol C Tables 4.2.6.8 and 6.1.1.4'
H H 0.0000 0.0000 'International Tables Vol C Tables 4.2.6.8 and 6.1.1.4'
S S 0.1246 0.1234 'International Tables Vol C Tables 4.2.6.8 and 6.1.1.4'
Cu Cu 0.3201 1.2651 'International Tables Vol C Tables 4.2.6.8 and 6.1.1.4'
Tb Tb -0.1723 4.1537 'International Tables Vol C Tables 4.2.6.8 and 6.1.1.4'

loop_
_geom_angle_atom_site_label_1
_geom_angle_atom_site_label_2
_geom_angle_atom_site_label_3
_geom_angle
_geom_angle_site_symmetry_1
_geom_angle_site_symmetry_3
O5 Tb O1 79.29(12) 1_655 3_556
O5 Tb O4 76.67(12) 1_655 3_557
O1 Tb O4 147.85(12) 3_556 3_557
O5 Tb O2 75.67(12) 1_655 2_546
O1 Tb O2 70.00(10) 3_556 2_546
O4 Tb O2 83.52(12) 3_557 2_546
O5 Tb O1 126.99(12) 1_655 4_566
O1 Tb O1 134.89(7) 3_556 4_566
O4 Tb O1 77.17(11) 3_557 4_566
O2 Tb O1 144.28(10) 2_546 4_566
O5 Tb O3 70.89(12) 1_655 2_556
O1 Tb O3 94.71(10) 3_556 2_556
O4 Tb O3 97.24(11) 3_557 2_556
O2 Tb O3 145.33(10) 2_546 2_556
O1 Tb O3 67.76(11) 4_566 2_556
O5 Tb O2 121.57(11) 1_655 .
O1 Tb O2 67.18(11) 3_556 .
O4 Tb O2 144.64(11) 3_557 .
O2 Tb O2 128.33(9) 2_546 .
O1 Tb O2 67.72(10) 4_566 .
O3 Tb O2 66.11(10) 2_556 .
O5 Tb O3 136.72(12) 1_655 .
O1 Tb O3 68.66(11) 3_556 .
O4 Tb O3 117.62(11) 3_557 .
O2 Tb O3 66.62(11) 2_546 .
O1 Tb O3 96.29(11) 4_566 .
O3 Tb O3 137.90(7) 2_556 .
O2 Tb O3 71.79(10) . .
O5 Tb O4 133.51(12) 1_655 .
O1 Tb O4 122.59(12) 3_556 .
O4 Tb O4 64.47(14) 3_557 .
O2 Tb O4 75.55(11) 2_546 .
O1 Tb O4 69.07(11) 4_566 .
O3 Tb O4 135.89(11) 2_556 .
O2 Tb O4 104.91(11) . .
O3 Tb O4 55.82(11) . .
O5 Tb S 144.77(10) 1_655 .
O1 Tb S 96.09(8) 3_556 .
O4 Tb S 91.45(9) 3_557 .
O2 Tb S 70.05(8) 2_546 .
O1 Tb S 80.61(8) 4_566 .
O3 Tb S 144.19(8) 2_556 .
O2 Tb S 87.05(8) . .
O3 Tb S 28.00(7) . .
O4 Tb S 27.90(8) . .
O5 Tb Cu 95.24(9) 1_655 .
O1 Tb Cu 34.21(7) 3_556 .
O4 Tb Cu 168.07(9) 3_557 .
O2 Tb Cu 103.17(7) 2_546 .
O1 Tb Cu 101.60(7) 4_566 .
O3 Tb Cu 71.59(7) 2_556 .
O2 Tb Cu 34.73(7) . .
O3 Tb Cu 74.29(7) . .
O4 Tb Cu 126.50(8) . .
S Tb Cu 100.09(2) . .
O5 Tb Tb 95.95(10) 1_655 2_546
O1 Tb Tb 39.59(7) 3_556 2_546
O4 Tb Tb 122.87(9) 3_557 2_546
O2 Tb Tb 40.90(7) 2_546 2_546
O1 Tb Tb 136.84(8) 4_566 2_546
O3 Tb Tb 134.23(7) 2_556 2_546
O2 Tb Tb 87.44(7) . 2_546
O3 Tb Tb 41.11(7) . 2_546
O4 Tb Tb 85.27(9) . 2_546
S Tb Tb 62.70(2) . 2_546
Cu Tb Tb 66.123(11) . 2_546
O1 Cu O1 180.000(1) . 3_556
O1 Cu O2 86.12(13) . 3_556
O1 Cu O2 93.88(13) 3_556 3_556
O1 Cu O2 93.88(13) . .
O1 Cu O2 86.12(13) 3_556 .
O2 Cu O2 180.00(11) 3_556 .
O1 Cu Tb 42.46(9) . 3_556
O1 Cu Tb 137.54(9) 3_556 3_556
O2 Cu Tb 46.16(9) 3_556 3_556
O2 Cu Tb 133.84(9) . 3_556
O1 Cu Tb 137.54(9) . .
O1 Cu Tb 42.46(9) 3_556 .
O2 Cu Tb 133.84(9) 3_556 .
O2 Cu Tb 46.16(9) . .
Tb Cu Tb 180.0 3_556 .
O6 S O5 113.4(2) . .
O6 S O4 110.6(2) . .
O5 S O4 108.8(2) . .
O6 S O3 111.9(2) . .
O5 S O3 108.85(19) . .
O4 S O3 102.73(19) . .
O6 S Tb 129.07(15) . .
O5 S Tb 117.54(17) . .
O4 S Tb 51.49(13) . .
O3 S Tb 51.41(13) . .
Cu O1 Tb 103.33(13) . 3_556
Cu O1 Tb 124.54(15) . 4_565
Tb O1 Tb 102.43(11) 3_556 4_565
Cu O2 Tb 130.19(14) . 2_556
Cu O2 Tb 99.11(13) . .
Tb O2 Tb 99.34(11) 2_556 .
S O3 Tb 128.98(18) . 2_546
S O3 Tb 100.59(15) . .
Tb O3 Tb 97.32(11) 2_546 .
S O4 Tb 140.7(2) . 3_557
S O4 Tb 100.61(16) . .
Tb O4 Tb 115.53(14) 3_557 .
S O5 Tb 152.6(2) . 1_455

loop_
_geom_bond_atom_site_label_1
_geom_bond_atom_site_label_2
_geom_bond_distance
_geom_bond_site_symmetry_2
Tb O5 2.356(4) 1_655
Tb O1 2.355(3) 3_556
Tb O4 2.415(3) 3_557
Tb O2 2.422(3) 2_546
Tb O1 2.439(3) 4_566
Tb O3 2.478(3) 2_556
Tb O2 2.480(3) .
Tb O3 2.500(3) .
Tb O4 2.503(3) .
Tb S 3.1438(14) .
Tb Cu 3.3948(12) .
Tb Tb 3.7372(10) 2_546
Cu O1 1.962(3) .
Cu O1 1.962(3) 3_556
Cu O2 1.959(3) 3_556
Cu O2 1.959(3) .
Cu Tb 3.3948(12) 3_556
S O6 1.438(3) .
S O5 1.454(4) .
S O4 1.497(4) .
S O3 1.501(3) .
O1 Tb 2.355(3) 3_556
O1 Tb 2.439(3) 4_565
O2 Tb 2.422(3) 2_556
O3 Tb 2.478(3) 2_546
O4 Tb 2.415(3) 3_557
O5 Tb 2.356(4) 1_455
